data_7012100
loop_
_publ_author_name
'He, Zhicong'
'Craig, Donald C.'
'Colbran, Stephen B.'

_publ_section_title
;
 Structures and properties of 6-aryl substituted
 tris(2-pyridylmethyl)amine transition metal complexes
;
_journal_issue 22
_journal_name_full 'Journal of the Chemical Society, Dalton Transactions'
_journal_page_first 4224
_journal_paper_doi 10.1039/b207406k
_journal_year 2002
_chemical_formula_moiety 'C26 H26 Cl N4 Ni O2 1+,Cl 1-,2.5(H2 O),0.5(C H4 O)'
_chemical_formula_sum 'C26.5 H33 Cl2 N4 Ni O5'
_chemical_formula_weight 617.2
_space_group_IT_number 2
_symmetry_cell_setting triclinic
_symmetry_space_group_name_Hall '-P 1'
_symmetry_space_group_name_H-M 'P -1'
_atom_type_scat_source 'International Tables for X-ray Crystallography, Vol. IV'
_cell_angle_alpha 107.78(3)
_cell_angle_beta 92.45(4)
_cell_angle_gamma 95.74(3)
_cell_formula_units_Z 2
_cell_length_a 9.830(6)
_cell_length_b 12.202(7)
_cell_length_c 12.865(8)
_cell_measurement_reflns_used 11
_cell_measurement_temperature 294
_cell_measurement_theta_max 14
_cell_measurement_theta_min 12
_cell_volume 1457.6(15)
_diffrn_measurement_device_type 'Nonius CAD-4'
_diffrn_measurement_method \w--2\q
_diffrn_radiation_type 'Mo K\a'
_diffrn_radiation_wavelength 0.71073
_diffrn_reflns_av_R_equivalents 0.014
_diffrn_reflns_limit_h_max 11
_diffrn_reflns_limit_h_min -11
_diffrn_reflns_limit_k_max 13
_diffrn_reflns_limit_k_min 0
_diffrn_reflns_limit_l_max 14
_diffrn_reflns_limit_l_min -14
_diffrn_reflns_number 4527
_diffrn_reflns_theta_max 23
_diffrn_standards_decay_% 15
_diffrn_standards_interval_time 30min
_diffrn_standards_number 1
_exptl_absorpt_coefficient_mu 0.892
_exptl_absorpt_correction_T_max 0.91
_exptl_absorpt_correction_T_min 0.86
_exptl_absorpt_correction_type analytical
_exptl_absorpt_process_details '(DeMeulenaer & Tompa, 1965)'
_exptl_crystal_colour green
_exptl_crystal_density_diffrn 1.41
_exptl_crystal_density_method 'not measured'
_exptl_crystal_description parallelipiped
_exptl_crystal_F_000 644.0
_exptl_crystal_size_max 0.17
_exptl_crystal_size_mid 0.13
_exptl_crystal_size_min 0.12
_refine_diff_density_max 0.74
_refine_diff_density_min -0.47
_refine_ls_extinction_method none
_refine_ls_goodness_of_fit_ref 1.90
_refine_ls_hydrogen_treatment noref
_refine_ls_number_parameters 213
_refine_ls_number_reflns 2945
_refine_ls_R_factor_gt 0.052
_refine_ls_shift/su_max 0.007
_refine_ls_structure_factor_coef F
_refine_ls_weighting_details 'w = 1/[\s^2^(F) + 0.0004F^2^]'
_refine_ls_weighting_scheme calc
_refine_ls_wR_factor_ref 0.063
_reflns_number_gt 2945
_reflns_number_total 4293
_reflns_threshold_expression I>2\s(I)
_cod_data_source_file b207406k.txt
_cod_data_source_block '[Ni2Cl2(L)2]Cl2.MeOH'
_cod_original_cell_volume 1458(1)
_cod_database_code 7012100

loop_
_symmetry_equiv_pos_site_id
_symmetry_equiv_pos_as_xyz
1 x,y,z
2 -x,-y,-z

loop_
_atom_site_label
_atom_site_fract_x
_atom_site_fract_y
_atom_site_fract_z
_atom_site_U_iso_or_equiv
_atom_site_adp_type
_atom_site_type_symbol
_atom_site_occupancy
Ni 0.42797(6) 0.62218(6) 0.58659(5) 0.0421(2) Uani Ni 1.0
Cl1 0.3442(1) 0.4499(1) 0.4468(1) 0.0466(4) Uani Cl 1.0
O1 0.1858(4) 0.8173(3) 0.4713(3) 0.068(1) Uani O 1.0
O2 0.2025(4) 0.4312(4) 0.1123(3) 0.080(3) Uani O 1.0
N1 0.4782(4) 0.7496(4) 0.5038(3) 0.0480(6) Uani N 1.0
N2 0.2447(4) 0.6814(4) 0.6340(3) 0.0465(7) Uani N 1.0
N3 0.4083(4) 0.5491(4) 0.7136(3) 0.0469(6) Uani N 1.0
N4 0.5102(4) 0.7660(4) 0.7146(3) 0.0487(6) Uani N 1.0
C1 0.6270(5) 0.8228(5) 0.6730(5) 0.0541(6) Uani C 1.0
C2 0.5875(5) 0.8262(5) 0.5596(5) 0.0542(6) Uani C 1.0
C3 0.6594(6) 0.9015(5) 0.5176(6) 0.068(1) Uani C 1.0
C4 0.6226(6) 0.8999(6) 0.4124(6) 0.075(1) Uani C 1.0
C5 0.5093(6) 0.8268(6) 0.3555(5) 0.068(1) Uani C 1.0
C6 0.4362(5) 0.7539(5) 0.4036(5) 0.0550(7) Uani C 1.0
C7 0.3068(5) 0.6843(5) 0.3476(4) 0.049(1) Uani C 1.0
C8 0.1792(5) 0.7189(5) 0.3816(4) 0.054(1) Uani C 1.0
C9 0.0603(6) 0.6575(5) 0.3256(5) 0.064(2) Uani C 1.0
C10 0.0630(6) 0.5612(5) 0.2344(5) 0.063(2) Uani C 1.0
C11 0.1868(6) 0.5271(5) 0.2000(5) 0.059(2) Uani C 1.0
C12 0.3070(6) 0.5898(5) 0.2554(4) 0.055(1) Uani C 1.0
C13 0.0605(7) 0.8636(6) 0.4989(6) 0.083(2) Uani C 1.0
C14 0.0858(8) 0.3686(6) 0.0467(5) 0.090(2) Uani C 1.0
C15 0.4026(5) 0.8438(5) 0.7442(4) 0.0550(9) Uani C 1.0
C16 0.2604(5) 0.7806(5) 0.7179(4) 0.0530(9) Uani C 1.0
C17 0.1505(6) 0.8237(5) 0.7737(5) 0.065(2) Uani C 1.0
C18 0.0216(6) 0.7641(6) 0.7429(5) 0.069(2) Uani C 1.0
C19 0.0057(5) 0.6618(5) 0.6567(5) 0.062(1) Uani C 1.0
C20 0.1202(5) 0.6228(5) 0.6044(4) 0.0515(9) Uani C 1.0
C21 0.5550(5) 0.7250(5) 0.8066(4) 0.0537(6) Uani C 1.0
C22 0.4601(5) 0.6231(5) 0.8118(4) 0.0530(6) Uani C 1.0
C23 0.4354(6) 0.6012(6) 0.9082(5) 0.0657(8) Uani C 1.0
C24 0.3569(6) 0.4998(6) 0.9048(5) 0.072(1) Uani C 1.0
C25 0.3068(6) 0.4227(6) 0.8051(5) 0.0664(9) Uani C 1.0
C26 0.3330(5) 0.4503(5) 0.7109(5) 0.0535(6) Uani C 1.0
Cl2 0.0967(16) 0.1159(9) -0.2398(8) 0.341(7) Uani Cl 0.5
OW/Cl1 0.1492(6) 0.0473(5) 0.0530(4) 0.160(4) Uani OW/Cl1 1.0
OW/Cl2 0.3250(7) 0.1368(4) -0.1079(4) 0.188(4) Uani OW/Cl2 1.0
OW/Cl3 0.3936(6) -0.0832(5) 0.0623(5) 0.182(4) Uani OW/Cl3 1.0
O1Me 0.1763(21) -0.1940(21) 0.1456(20) 0.285(9) Uani O 0.5
C1Me 0.1337(36) -0.0846(23) 0.2114(26) 0.255(9) Uani C 0.5
H1C1 0.7074 0.7781 0.6705 0.055 Uani H 1.0
H2C1 0.6521 0.9038 0.7231 0.064 Uani H 1.0
HC3 0.7376 0.9571 0.5621 0.077 Uani H 1.0
HC4 0.6773 0.9511 0.3778 0.089 Uani H 1.0
HC5 0.4798 0.8263 0.2800 0.078 Uani H 1.0
HC9 -0.0298 0.6823 0.3508 0.085 Uani H 1.0
HC10 -0.0245 0.5170 0.1940 0.079 Uani H 1.0
HC12 0.3966 0.5661 0.2279 0.070 Uani H 1.0
H1C13 0.0780 0.9342 0.5646 0.083 Uani H 1.0
H2C13 0.0205 0.8850 0.4359 0.083 Uani H 1.0
H3C13 -0.0053 0.8043 0.5154 0.083 Uani H 1.0
H1C14 0.1134 0.3022 -0.0129 0.090 Uani H 1.0
H2C14 0.0216 0.3384 0.0926 0.090 Uani H 1.0
H3C14 0.0391 0.4206 0.0137 0.090 Uani H 1.0
H1C15 0.4127 0.9014 0.7031 0.059 Uani H 1.0
H2C15 0.4154 0.8854 0.8247 0.063 Uani H 1.0
HC17 0.1647 0.8976 0.8361 0.075 Uani H 1.0
HC18 -0.0593 0.7942 0.7820 0.081 Uani H 1.0
HC19 -0.0869 0.6167 0.6326 0.070 Uani H 1.0
HC20 0.1089 0.5485 0.5425 0.052 Uani H 1.0
H1C21 0.5560 0.7895 0.8770 0.063 Uani H 1.0
H2C21 0.6494 0.7019 0.7961 0.055 Uani H 1.0
HC23 0.4737 0.6579 0.9799 0.075 Uani H 1.0
HC24 0.3367 0.4825 0.9741 0.087 Uani H 1.0
HC25 0.2521 0.3477 0.8009 0.076 Uani H 1.0
HC26 0.2947 0.3950 0.6386 0.054 Uani H 1.0

loop_
_atom_site_aniso_label
_atom_site_aniso_U_11
_atom_site_aniso_U_22
_atom_site_aniso_U_33
_atom_site_aniso_U_12
_atom_site_aniso_U_13
_atom_site_aniso_U_23
_atom_site_aniso_type_symbol
Ni 0.0359(4) 0.0397(4) 0.0440(4) 0.0046(3) -0.0006(3) 0.0039(3) Ni
Cl1 0.0357(7) 0.0472(8) 0.0482(8) 0.0050(6) -0.0020(6) 0.0026(6) Cl
O1 0.060(2) 0.064(2) 0.072(2) 0.024(1) 0.000(1) 0.005(1) O
O2 0.075(3) 0.079(3) 0.068(2) 0.016(2) -0.001(2) -0.004(2) O
N1 0.0416(9) 0.043(1) 0.0568(9) 0.0049(7) 0.0003(6) 0.0124(8) N
N2 0.0368(9) 0.046(1) 0.052(1) 0.0091(8) 0.0013(7) 0.0063(7) N
N3 0.0404(8) 0.0484(9) 0.049(1) 0.0068(7) 0.0003(7) 0.0109(7) N
N4 0.0423(9) 0.042(1) 0.0513(9) 0.0039(7) -0.0039(7) 0.0004(8) N
C1 0.044(1) 0.043(1) 0.064(1) -0.0019(9) -0.0053(8) 0.0038(9) C
C2 0.046(1) 0.043(1) 0.069(1) -0.0002(7) -0.0001(7) 0.0134(8) C
C3 0.057(2) 0.053(1) 0.092(2) -0.004(1) 0.004(1) 0.026(1) C
C4 0.067(2) 0.068(1) 0.098(2) 0.001(1) 0.010(1) 0.042(2) C
C5 0.064(2) 0.072(1) 0.080(1) 0.009(1) 0.007(1) 0.038(1) C
C6 0.050(1) 0.056(1) 0.062(1) 0.0087(7) 0.0019(7) 0.022(1) C
C7 0.047(2) 0.052(2) 0.051(2) 0.014(2) 0.002(1) 0.020(1) C
C8 0.049(2) 0.055(1) 0.058(2) 0.019(1) 0.000(1) 0.016(1) C
C9 0.047(2) 0.071(3) 0.069(2) 0.019(1) -0.003(1) 0.013(2) C
C10 0.052(2) 0.069(3) 0.064(2) 0.013(1) -0.006(2) 0.014(2) C
C11 0.057(2) 0.062(2) 0.055(2) 0.014(1) -0.001(1) 0.012(1) C
C12 0.051(1) 0.060(2) 0.053(1) 0.015(1) 0.004(1) 0.015(1) C
C13 0.078(5) 0.074(5) 0.095(5) 0.039(4) 0.019(4) 0.014(4) C
C14 0.097(5) 0.083(5) 0.066(5) -0.002(4) -0.015(4) -0.002(4) C
C15 0.052(1) 0.043(1) 0.058(1) 0.0092(7) -0.0008(9) -0.0024(9) C
C16 0.046(1) 0.049(1) 0.056(1) 0.0139(9) 0.0037(8) 0.0025(8) C
C17 0.055(1) 0.064(2) 0.066(2) 0.023(1) 0.011(1) 0.003(1) C
C18 0.049(1) 0.079(3) 0.075(2) 0.025(2) 0.014(1) 0.012(2) C
C19 0.0382(9) 0.073(2) 0.073(2) 0.015(1) 0.0079(9) 0.016(2) C
C20 0.0348(9) 0.056(1) 0.060(1) 0.0085(9) 0.0018(7) 0.0107(9) C
C21 0.047(1) 0.055(1) 0.048(1) 0.0058(8) -0.0064(8) 0.0010(8) C
C22 0.048(1) 0.060(1) 0.046(1) 0.0094(7) -0.0010(7) 0.0097(8) C
C23 0.062(2) 0.085(2) 0.050(1) 0.015(1) 0.0024(9) 0.019(1) C
C24 0.069(2) 0.094(2) 0.063(1) 0.015(1) 0.009(1) 0.036(2) C
C25 0.060(2) 0.075(1) 0.072(1) 0.009(1) 0.009(1) 0.035(1) C
C26 0.0466(9) 0.0537(9) 0.061(1) 0.0055(8) 0.0035(7) 0.0199(8) C
Cl2 0.592(9) 0.228(9) 0.219(9) 0.206(9) 0.060(9) 0.041(8) Cl
OW/Cl1 0.154(6) 0.163(6) 0.112(5) 0.033(4) 0.021(4) -0.036(4) OW/Cl1
OW/Cl2 0.280(8) 0.108(4) 0.147(5) -0.006(4) 0.073(5) -0.004(3) OW/Cl2
OW/Cl3 0.165(6) 0.160(6) 0.147(5) -0.009(4) 0.011(4) -0.054(4) OW/Cl3
O1Me 0.228(9) 0.357(9) 0.372(9) -0.012(9) -0.072(9) 0.290(9) O
C1Me 0.306(9) 0.177(9) 0.214(9) -0.147(9) 0.010(9) 0.015(9) C

loop_
_atom_type_symbol
_atom_type_description
OW/Cl1 0.90O+0.10Cl
OW/Cl2 0.75O+0.25Cl
OW/Cl3 0.85O+0.15Cl

loop_
_geom_angle_atom_site_label_1
_geom_angle_atom_site_label_2
_geom_angle_atom_site_label_3
_geom_angle
_geom_angle_site_symmetry_1
_geom_angle_site_symmetry_2
_geom_angle_site_symmetry_3
_geom_angle_publ_flag
Cl1 Ni Cl1 84.41(4) 1_555 1_555 2_666 no
Cl1 Ni N1 105.4(1) 1_555 1_555 1_555 no
Cl1 Ni N2 99.3(1) 1_555 1_555 1_555 no
Cl1 Ni N3 94.9(1) 1_555 1_555 1_555 no
Cl1 Ni N4 175.6(1) 1_555 1_555 1_555 no
Cl1 Ni N1 90.8(1) 2_666 1_555 1_555 no
Cl1 Ni N2 172.8(1) 2_666 1_555 1_555 no
Cl1 Ni N3 90.1(1) 2_666 1_555 1_555 no
Cl1 Ni N4 92.6(1) 2_666 1_555 1_555 no
N1 Ni N2 94.1(2) 1_555 1_555 1_555 no
N1 Ni N3 159.7(2) 1_555 1_555 1_555 no
N1 Ni N4 77.7(2) 1_555 1_555 1_555 no
N2 Ni N3 83.4(2) 1_555 1_555 1_555 no
N2 Ni N4 83.4(2) 1_555 1_555 1_555 no
N3 Ni N4 82.0(2) 1_555 1_555 1_555 no
Ni Cl1 Ni 95.59(4) 1_555 1_555 2_666 no
C8 O1 C13 116.8(4) 1_555 1_555 1_555 no
C11 O2 C14 118.8(5) 1_555 1_555 1_555 no
Ni N1 C2 109.8(3) 1_555 1_555 1_555 no
Ni N1 C6 131.6(4) 1_555 1_555 1_555 no
C2 N1 C6 117.7(5) 1_555 1_555 1_555 no
Ni N2 C16 113.0(3) 1_555 1_555 1_555 no
Ni N2 C20 126.7(4) 1_555 1_555 1_555 no
C16 N2 C20 119.2(4) 1_555 1_555 1_555 no
Ni N3 C22 112.8(4) 1_555 1_555 1_555 no
Ni N3 C26 127.7(4) 1_555 1_555 1_555 no
C22 N3 C26 118.5(5) 1_555 1_555 1_555 no
Ni N4 C1 106.7(3) 1_555 1_555 1_555 no
Ni N4 C15 107.7(3) 1_555 1_555 1_555 no
Ni N4 C21 107.7(3) 1_555 1_555 1_555 no
C1 N4 C15 110.4(4) 1_555 1_555 1_555 no
C1 N4 C21 112.0(4) 1_555 1_555 1_555 no
C15 N4 C21 112.0(4) 1_555 1_555 1_555 no
N4 C1 C2 109.9(4) 1_555 1_555 1_555 no
N1 C2 C1 116.2(5) 1_555 1_555 1_555 no
N1 C2 C3 123.4(5) 1_555 1_555 1_555 no
C1 C2 C3 120.4(5) 1_555 1_555 1_555 no
C2 C3 C4 118.8(6) 1_555 1_555 1_555 no
C3 C4 C5 119.1(6) 1_555 1_555 1_555 no
C4 C5 C6 119.8(6) 1_555 1_555 1_555 no
N1 C6 C5 120.9(5) 1_555 1_555 1_555 no
N1 C6 C7 119.1(5) 1_555 1_555 1_555 no
C5 C6 C7 119.9(5) 1_555 1_555 1_555 no
C6 C7 C8 120.6(5) 1_555 1_555 1_555 no
C6 C7 C12 121.3(5) 1_555 1_555 1_555 no
C8 C7 C12 117.9(5) 1_555 1_555 1_555 no
O1 C8 C7 115.3(5) 1_555 1_555 1_555 no
O1 C8 C9 124.6(5) 1_555 1_555 1_555 no
C7 C8 C9 120.1(5) 1_555 1_555 1_555 no
C8 C9 C10 120.9(5) 1_555 1_555 1_555 no
C9 C10 C11 119.5(5) 1_555 1_555 1_555 no
O2 C11 C10 124.8(5) 1_555 1_555 1_555 no
O2 C11 C12 115.5(5) 1_555 1_555 1_555 no
C10 C11 C12 119.8(5) 1_555 1_555 1_555 no
C7 C12 C11 121.8(5) 1_555 1_555 1_555 no
N4 C15 C16 113.0(4) 1_555 1_555 1_555 no
N2 C16 C15 116.2(5) 1_555 1_555 1_555 no
N2 C16 C17 121.7(5) 1_555 1_555 1_555 no
C15 C16 C17 122.1(5) 1_555 1_555 1_555 no
C16 C17 C18 119.4(5) 1_555 1_555 1_555 no
C17 C18 C19 118.8(5) 1_555 1_555 1_555 no
C18 C19 C20 119.0(5) 1_555 1_555 1_555 no
N2 C20 C19 121.9(5) 1_555 1_555 1_555 no
N4 C21 C22 111.2(4) 1_555 1_555 1_555 no
N3 C22 C21 114.9(5) 1_555 1_555 1_555 no
N3 C22 C23 122.1(5) 1_555 1_555 1_555 no
C21 C22 C23 122.8(5) 1_555 1_555 1_555 no
C22 C23 C24 119.0(6) 1_555 1_555 1_555 no
C23 C24 C25 119.3(6) 1_555 1_555 1_555 no
C24 C25 C26 119.1(6) 1_555 1_555 1_555 no
N3 C26 C25 121.9(5) 1_555 1_555 1_555 no

loop_
_geom_bond_atom_site_label_1
_geom_bond_atom_site_label_2
_geom_bond_distance
_geom_bond_site_symmetry_1
_geom_bond_site_symmetry_2
_geom_bond_publ_flag
Ni Cl1 2.356(1) 1_555 1_555 no
Ni Cl1 2.494(1) 1_555 2_666 no
Ni N1 2.167(4) 1_555 1_555 no
Ni N2 2.056(4) 1_555 1_555 no
Ni N3 2.094(4) 1_555 1_555 no
Ni N4 2.070(4) 1_555 1_555 no
O1 C8 1.382(6) 1_555 1_555 no
O1 C13 1.420(7) 1_555 1_555 no
O2 C11 1.383(7) 1_555 1_555 no
O2 C14 1.400(7) 1_555 1_555 no
N1 C2 1.366(6) 1_555 1_555 no
N1 C6 1.355(6) 1_555 1_555 no
N2 C16 1.343(6) 1_555 1_555 no
N2 C20 1.331(6) 1_555 1_555 no
N3 C22 1.351(6) 1_555 1_555 no
N3 C26 1.341(6) 1_555 1_555 no
N4 C1 1.484(6) 1_555 1_555 no
N4 C15 1.476(6) 1_555 1_555 no
N4 C21 1.486(7) 1_555 1_555 no
C1 C2 1.508(7) 1_555 1_555 no
C2 C3 1.357(7) 1_555 1_555 no
C3 C4 1.380(8) 1_555 1_555 no
C4 C5 1.380(8) 1_555 1_555 no
C5 C6 1.392(7) 1_555 1_555 no
C6 C7 1.480(7) 1_555 1_555 no
C7 C8 1.408(7) 1_555 1_555 no
C7 C12 1.379(7) 1_555 1_555 no
C8 C9 1.367(7) 1_555 1_555 no
C9 C10 1.388(8) 1_555 1_555 no
C10 C11 1.373(7) 1_555 1_555 no
C11 C12 1.379(7) 1_555 1_555 no
C15 C16 1.499(7) 1_555 1_555 no
C16 C17 1.381(7) 1_555 1_555 no
C17 C18 1.375(8) 1_555 1_555 no
C18 C19 1.383(8) 1_555 1_555 no
C19 C20 1.387(7) 1_555 1_555 no
C21 C22 1.499(7) 1_555 1_555 no
C22 C23 1.373(7) 1_555 1_555 no
C23 C24 1.378(8) 1_555 1_555 no
C24 C25 1.374(8) 1_555 1_555 no
C25 C26 1.380(7) 1_555 1_555 no
O1Me C1Me 1.459(18) 1_555 1_555 no
